data_2233019
loop_
_publ_author_name
'El Brahmi, Nabil'
'Benchidmi, Mohamed'
'Essassi, El Mokhtar'
'Ladeira, Sonia'
'Ng, Seik Weng'

_publ_section_title
;
 3-Bromo-6-nitro-1-(prop-2-ynyl)-1<i>H</i>-indazole
;
_journal_coeditor_code XU5386
_journal_issue 12
_journal_name_full 'Acta Crystallographica Section E'
_journal_page_first o3260
_journal_paper_doi 10.1107/S1600536811046927
_journal_volume 67
_journal_year 2011
_chemical_formula_iupac 'C10 H6 Br N3 O2'
_chemical_formula_moiety 'C10 H6 Br N3 O2'
_chemical_formula_sum 'C10 H6 Br N3 O2'
_chemical_formula_weight 280.09
_chemical_name_systematic
;
3-Bromo-6-nitro-1-(prop-2-ynyl)-1<i>H</i>-indazole
;
_space_group_IT_number 14
_symmetry_cell_setting monoclinic
_symmetry_space_group_name_Hall '-P 2yn'
_symmetry_space_group_name_H-M 'P 1 21/n 1'
_atom_sites_solution_hydrogens geom
_atom_sites_solution_primary direct
_atom_sites_solution_secondary difmap
_audit_creation_method SHELXL-97
_cell_angle_alpha 90.00
_cell_angle_beta 102.6590(10)
_cell_angle_gamma 90.00
_cell_formula_units_Z 4
_cell_length_a 14.6573(3)
_cell_length_b 4.16500(10)
_cell_length_c 17.4566(3)
_cell_measurement_reflns_used 5822
_cell_measurement_temperature 295(2)
_cell_measurement_theta_max 30.34
_cell_measurement_theta_min 2.39
_cell_volume 1039.78(4)
_computing_cell_refinement 'SAINT (Bruker, 2009)'
_computing_data_collection 'APEX2 (Bruker, 2009)'
_computing_data_reduction 'SAINT (Bruker, 2009)'
_computing_molecular_graphics 'X-SEED (Barbour, 2001)'
_computing_publication_material 'publCIF (Westrip, 2010)'
_computing_structure_refinement 'SHELXL97 (Sheldrick, 2008)'
_computing_structure_solution 'SHELXS97 (Sheldrick, 2008)'
_diffrn_ambient_temperature 295(2)
_diffrn_measured_fraction_theta_full 0.998
_diffrn_measured_fraction_theta_max 0.998
_diffrn_measurement_device_type 'Bruker APEX DUO'
_diffrn_measurement_method '\w scans'
_diffrn_radiation_monochromator graphite
_diffrn_radiation_source 'fine-focus sealed tube'
_diffrn_radiation_type MoK\a
_diffrn_radiation_wavelength 0.71073
_diffrn_reflns_av_R_equivalents 0.0229
_diffrn_reflns_av_sigmaI/netI 0.0223
_diffrn_reflns_limit_h_max 20
_diffrn_reflns_limit_h_min -15
_diffrn_reflns_limit_k_max 5
_diffrn_reflns_limit_k_min -5
_diffrn_reflns_limit_l_max 24
_diffrn_reflns_limit_l_min -24
_diffrn_reflns_number 14908
_diffrn_reflns_theta_full 30.45
_diffrn_reflns_theta_max 30.45
_diffrn_reflns_theta_min 2.85
_diffrn_standards_decay_% 0
_diffrn_standards_interval_count 0
_diffrn_standards_interval_time 0
_diffrn_standards_number 0
_exptl_absorpt_coefficient_mu 3.940
_exptl_absorpt_correction_T_max 0.8273
_exptl_absorpt_correction_T_min 0.2433
_exptl_absorpt_correction_type multi-scan
_exptl_absorpt_process_details '(SADABS; Sheldrick, 1996)'
_exptl_crystal_colour yellow
_exptl_crystal_density_diffrn 1.789
_exptl_crystal_density_method 'not measured'
_exptl_crystal_description plate
_exptl_crystal_F_000 552
_exptl_crystal_size_max 0.50
_exptl_crystal_size_mid 0.10
_exptl_crystal_size_min 0.05
_refine_diff_density_max 0.519
_refine_diff_density_min -0.757
_refine_ls_extinction_method none
_refine_ls_goodness_of_fit_ref 1.033
_refine_ls_hydrogen_treatment mixed
_refine_ls_matrix_type full
_refine_ls_number_parameters 149
_refine_ls_number_reflns 3137
_refine_ls_number_restraints 0
_refine_ls_restrained_S_all 1.033
_refine_ls_R_factor_all 0.0498
_refine_ls_R_factor_gt 0.0278
_refine_ls_shift/su_max 0.001
_refine_ls_shift/su_mean 0.001
_refine_ls_structure_factor_coef Fsqd
_refine_ls_weighting_details 'calc w=1/[\s^2^(Fo^2^)+(0.0381P)^2^+0.4798P] where P=(Fo^2^+2Fc^2^)/3'
_refine_ls_weighting_scheme calc
_refine_ls_wR_factor_gt 0.0690
_refine_ls_wR_factor_ref 0.0793
_reflns_number_gt 2236
_reflns_number_total 3137
_reflns_threshold_expression I>2\s(I)
_cod_data_source_file xu5386.cif
_cod_data_source_block I
_cod_original_sg_symbol_H-M 'P 21/n'
_cod_database_code 2233019
_cod_database_fobs_code 2233019

loop_
_symmetry_equiv_pos_as_xyz
'x, y, z'
'x+1/2, -y+1/2, z+1/2'
'-x, -y, -z'
'-x-1/2, y-1/2, -z-1/2'

loop_
_atom_site_type_symbol
_atom_site_label
_atom_site_fract_x
_atom_site_fract_y
_atom_site_fract_z
_atom_site_U_iso_or_equiv
_atom_site_adp_type
_atom_site_calc_flag
_atom_site_refinement_flags
_atom_site_occupancy
_atom_site_symmetry_multiplicity
Br Br1 0.234567(17) 0.49344(5) 0.664925(11) 0.03944(9) Uani d . 1 1
O O1 0.44171(11) -0.5183(4) 0.38032(10) 0.0431(4) Uani d . 1 1
O O2 0.30475(11) -0.5312(3) 0.30395(9) 0.0401(4) Uani d . 1 1
N N1 0.11630(11) 0.3405(4) 0.52285(9) 0.0296(3) Uani d . 1 1
N N2 0.11523(10) 0.1781(4) 0.45461(9) 0.0262(3) Uani d . 1 1
N N3 0.35862(11) -0.4437(4) 0.36351(10) 0.0278(3) Uani d . 1 1
C C1 0.20201(14) 0.3105(4) 0.56494(10) 0.0281(4) Uani d . 1 1
C C2 0.26030(13) 0.1289(4) 0.52666(10) 0.0250(4) Uani d . 1 1
C C3 0.35342(14) 0.0226(4) 0.54510(11) 0.0287(4) Uani d . 1 1
H H3 0.3930 0.0758 0.5927 0.034 Uiso calc R 1 1
C C4 0.38431(13) -0.1624(4) 0.49070(11) 0.0278(4) Uani d . 1 1
H H4 0.4456 -0.2367 0.5011 0.033 Uiso calc R 1 1
C C5 0.32278(12) -0.2386(4) 0.41932(10) 0.0237(3) Uani d . 1 1
C C6 0.23102(12) -0.1400(4) 0.39812(10) 0.0231(3) Uani d . 1 1
H H6 0.1923 -0.1923 0.3501 0.028 Uiso calc R 1 1
C C7 0.20061(12) 0.0457(4) 0.45476(11) 0.0226(3) Uani d . 1 1
C C8 0.02773(13) 0.1524(5) 0.39593(11) 0.0288(4) Uani d . 1 1
H H8A -0.0229 0.2344 0.4179 0.035 Uiso calc R 1 1
H H8B 0.0150 -0.0722 0.3831 0.035 Uiso calc R 1 1
C C9 0.03026(13) 0.3299(5) 0.32386(11) 0.0293(4) Uani d . 1 1
C C10 0.03171(17) 0.4760(5) 0.26605(13) 0.0403(5) Uani d . 1 1
H H1 0.033(2) 0.595(7) 0.2189(19) 0.069(9) Uiso d . 1 1

loop_
_atom_site_aniso_label
_atom_site_aniso_U_11
_atom_site_aniso_U_22
_atom_site_aniso_U_33
_atom_site_aniso_U_12
_atom_site_aniso_U_13
_atom_site_aniso_U_23
Br1 0.06481(17) 0.03278(12) 0.02030(10) 0.00030(9) 0.00838(9) -0.00163(7)
O1 0.0298(8) 0.0620(11) 0.0371(8) 0.0170(7) 0.0068(6) -0.0001(7)
O2 0.0352(8) 0.0498(9) 0.0340(8) 0.0039(6) 0.0049(6) -0.0132(6)
N1 0.0398(9) 0.0261(8) 0.0257(8) 0.0012(7) 0.0131(7) 0.0006(6)
N2 0.0266(8) 0.0284(8) 0.0244(7) 0.0018(6) 0.0072(6) -0.0018(6)
N3 0.0270(8) 0.0301(8) 0.0269(8) 0.0028(6) 0.0071(6) 0.0046(6)
C1 0.0415(11) 0.0236(8) 0.0199(8) -0.0026(7) 0.0084(7) 0.0014(6)
C2 0.0319(10) 0.0205(8) 0.0220(8) -0.0023(7) 0.0045(7) 0.0034(6)
C3 0.0310(10) 0.0299(9) 0.0220(8) -0.0045(7) -0.0012(7) 0.0030(7)
C4 0.0227(9) 0.0292(9) 0.0292(9) 0.0002(7) 0.0008(7) 0.0053(7)
C5 0.0245(9) 0.0228(8) 0.0241(8) -0.0010(6) 0.0057(7) 0.0039(6)
C6 0.0238(9) 0.0232(8) 0.0218(8) -0.0023(7) 0.0036(6) 0.0012(6)
C7 0.0235(8) 0.0204(8) 0.0236(8) -0.0016(6) 0.0044(7) 0.0029(6)
C8 0.0239(9) 0.0292(9) 0.0335(10) -0.0003(7) 0.0062(7) -0.0008(7)
C9 0.0246(9) 0.0323(10) 0.0298(9) -0.0007(7) 0.0032(7) -0.0060(7)
C10 0.0429(12) 0.0481(13) 0.0283(10) -0.0086(10) 0.0042(9) -0.0021(9)

loop_
_atom_type_symbol
_atom_type_description
_atom_type_scat_dispersion_real
_atom_type_scat_dispersion_imag
_atom_type_scat_source
C C 0.0033 0.0016 'International Tables Vol C Tables 4.2.6.8 and 6.1.1.4'
H H 0.0000 0.0000 'International Tables Vol C Tables 4.2.6.8 and 6.1.1.4'
N N 0.0061 0.0033 'International Tables Vol C Tables 4.2.6.8 and 6.1.1.4'
O O 0.0106 0.0060 'International Tables Vol C Tables 4.2.6.8 and 6.1.1.4'
Br Br -0.2901 2.4595 'International Tables Vol C Tables 4.2.6.8 and 6.1.1.4'

loop_
_geom_angle_atom_site_label_1
_geom_angle_atom_site_label_2
_geom_angle_atom_site_label_3
_geom_angle
C1 N1 N2 105.49(15)
N1 N2 C7 111.24(15)
N1 N2 C8 119.25(15)
C7 N2 C8 129.42(15)
O2 N3 O1 123.55(17)
O2 N3 C5 118.66(15)
O1 N3 C5 117.79(16)
N1 C1 C2 112.90(15)
N1 C1 Br1 120.03(14)
C2 C1 Br1 127.07(14)
C7 C2 C3 120.67(17)
C7 C2 C1 103.38(16)
C3 C2 C1 135.92(17)
C4 C3 C2 118.00(17)
C4 C3 H3 121.0
C2 C3 H3 121.0
C3 C4 C5 119.66(17)
C3 C4 H4 120.2
C5 C4 H4 120.2
C6 C5 C4 124.76(17)
C6 C5 N3 117.59(15)
C4 C5 N3 117.65(16)
C5 C6 C7 114.68(16)
C5 C6 H6 122.7
C7 C6 H6 122.7
N2 C7 C6 130.79(16)
N2 C7 C2 106.99(16)
C6 C7 C2 122.22(16)
N2 C8 C9 112.42(15)
N2 C8 H8A 109.1
C9 C8 H8A 109.1
N2 C8 H8B 109.1
C9 C8 H8B 109.1
H8A C8 H8B 107.9
C10 C9 C8 179.2(2)
C9 C10 H1 180(2)

loop_
_geom_bond_atom_site_label_1
_geom_bond_atom_site_label_2
_geom_bond_distance
Br1 C1 1.8682(17)
O1 N3 1.228(2)
O2 N3 1.216(2)
N1 C1 1.315(2)
N1 N2 1.367(2)
N2 C7 1.367(2)
N2 C8 1.459(2)
N3 C5 1.476(2)
C1 C2 1.414(3)
C2 C7 1.407(2)
C2 C3 1.403(3)
C3 C4 1.374(3)
C3 H3 0.9300
C4 C5 1.405(2)
C4 H4 0.9300
C5 C6 1.377(2)
C6 C7 1.403(2)
C6 H6 0.9300
C8 C9 1.467(3)
C8 H8A 0.9700
C8 H8B 0.9700
C9 C10 1.183(3)
C10 H1 0.96(3)

loop_
_geom_hbond_atom_site_label_D
_geom_hbond_atom_site_label_H
_geom_hbond_atom_site_label_A
_geom_hbond_site_symmetry_A
_geom_hbond_distance_DH
_geom_hbond_distance_HA
_geom_hbond_distance_DA
_geom_hbond_angle_DHA
C10 H1 O1 4_676 0.96(3) 2.45(3) 3.399(3) 167(3)

loop_
_geom_torsion_atom_site_label_1
_geom_torsion_atom_site_label_2
_geom_torsion_atom_site_label_3
_geom_torsion_atom_site_label_4
_geom_torsion
C1 N1 N2 C7 0.35(19)
C1 N1 N2 C8 177.07(15)
N2 N1 C1 C2 -0.1(2)
N2 N1 C1 Br1 -179.08(12)
N1 C1 C2 C7 -0.2(2)
Br1 C1 C2 C7 178.71(13)
N1 C1 C2 C3 -178.39(19)
Br1 C1 C2 C3 0.5(3)
C7 C2 C3 C4 0.4(3)
C1 C2 C3 C4 178.4(2)
C2 C3 C4 C5 0.0(3)
C3 C4 C5 C6 0.2(3)
C3 C4 C5 N3 -178.71(16)
O2 N3 C5 C6 -4.2(2)
O1 N3 C5 C6 176.26(16)
O2 N3 C5 C4 174.85(17)
O1 N3 C5 C4 -4.7(2)
C4 C5 C6 C7 -0.9(3)
N3 C5 C6 C7 178.09(15)
N1 N2 C7 C6 179.58(17)
C8 N2 C7 C6 3.3(3)
N1 N2 C7 C2 -0.49(19)
C8 N2 C7 C2 -176.79(17)
C5 C6 C7 N2 -178.79(17)
C5 C6 C7 C2 1.3(2)
C3 C2 C7 N2 178.93(16)
C1 C2 C7 N2 0.41(18)
C3 C2 C7 C6 -1.1(3)
C1 C2 C7 C6 -179.65(16)
N1 N2 C8 C9 112.94(18)
C7 N2 C8 C9 -71.0(2)
